data_9012510
loop_
_publ_author_name
'Marsh, R. E.'
'Schomaker, V.'

_publ_section_title
;
 Some incorrect space groups in Inorganic Chemistry, Volume 16
;
_journal_name_full 'Inorganic Chemistry'
_journal_page_first 2331
_journal_page_last 2336
_journal_paper_doi 10.1021/ic50198a064
_journal_volume 18
_journal_year 1979
_chemical_formula_structural NaZnMoO4(OH)
_chemical_formula_sum 'H Mo Na O5 Zn'
_space_group_IT_number 62
_symmetry_space_group_name_Hall '-P 2c 2n'
_symmetry_space_group_name_H-M 'P n a m'
_cell_angle_alpha 90
_cell_angle_beta 90
_cell_angle_gamma 90
_cell_length_a 7.85
_cell_length_b 9.292
_cell_length_c 6.148
_cell_formula_units_Z 4
_cell_volume 448.449
_database_code_amcsd 0012691
_exptl_crystal_density_diffrn 3.930
_cod_original_formula_sum 'Na Zn Mo O5 H'
_cod_database_code 9012510
_amcsd_formula_title NaZnMoO4(OH)

loop_
_space_group_symop_operation_xyz
x,y,z
x,y,1/2-z
-x,-y,1/2+z
1/2-x,1/2+y,1/2+z
1/2+x,1/2-y,1/2-z
1/2+x,1/2-y,z
1/2-x,1/2+y,-z
-x,-y,-z

loop_
_atom_site_aniso_label
_atom_site_aniso_U_11
_atom_site_aniso_U_22
_atom_site_aniso_U_33
_atom_site_aniso_U_12
_atom_site_aniso_U_13
_atom_site_aniso_U_23
Na 0.03434 0.01662 0.02891 0.00185 0.00000 0.00000
Zn 0.01580 0.01732 0.00885 0.00266 0.00225 -0.00055
Mo 0.00799 0.00993 0.01046 0.00181 0.00000 0.00000
O12 0.02872 0.01662 0.01226 0.01072 -0.00122 0.00087
O3 0.02123 0.03718 0.05304 0.01589 0.00000 0.00000
O4 0.00812 0.01487 0.00843 0.00037 0.00000 0.00000
O5 0.01592 0.02537 0.00977 0.01330 0.00000 0.00000

loop_
_atom_site_label
_atom_site_fract_x
_atom_site_fract_y
_atom_site_fract_z
_atom_site_U_iso_or_equiv
Na 0.36433 0.31040 0.75000 ?
Zn 0.50000 0.00000 0.50000 ?
Mo 0.12379 0.17058 0.25000 ?
O12 0.11400 0.27850 0.01530 ?
O3 0.45290 0.44800 0.25000 ?
O4 0.86910 0.43570 0.75000 ?
O5 0.31250 0.06170 0.25000 ?
H 0.78300 0.45700 0.75000 0.05066

loop_
_cod_related_entry_id
_cod_related_entry_database
_cod_related_entry_code
1 AMCSD 0012691
